data_4505593
loop_
_publ_author_name
'Malaestean, Iurie L.'
'Kutluca-Al\?ic\?i, Meliha'
'Ellern, Arkady'
'van Leusen, Jan'
'Schilder, Helmut'
'Speldrich, Manfred'
'Baca, Svetlana G.'
'K\"ogerler, Paul'

_publ_section_title
;
 Linear, Zigzag, and Helical Cerium(III) Coordination Polymers
;
_journal_issue 3
_journal_name_full 'Crystal Growth &amp; Design'
_journal_page_first 1593
_journal_paper_doi 10.1021/cg2016337
_journal_volume 12
_journal_year 2012
_chemical_formula_moiety '(C25 H49 Ce2 O15) x (C2 H6 O)'
_chemical_formula_sum 'C26 H54 Ce2 O16'
_chemical_formula_weight 902.93
_space_group_IT_number 14
_symmetry_cell_setting monoclinic
_symmetry_space_group_name_Hall '-P 2yn'
_symmetry_space_group_name_H-M 'P 1 21/n 1'
_atom_sites_solution_hydrogens geom
_atom_sites_solution_primary direct
_atom_sites_solution_secondary difmap
_audit_creation_method 'APEX2 v2010.11-3'
_cell_angle_alpha 90
_cell_angle_beta 113.7660(10)
_cell_angle_gamma 90
_cell_formula_units_Z 4
_cell_length_a 14.6915(11)
_cell_length_b 18.5748(14)
_cell_length_c 15.3352(12)
_cell_measurement_temperature 173.(2)
_cell_volume 3830.0(5)
_computing_cell_refinement 'SAINT V7.66A (Bruker AXS, 2009)'
_computing_data_collection 'APEX2 Suite (Bruker AXS, 2009)'
_computing_data_reduction 'SAINT V7.66A (Bruker AXS, 2009)'
_computing_molecular_graphics 'XSHELL (Bruker AXS, 2007)'
_computing_publication_material 'APEX2 Suite (Bruker AXS, 2009)'
_computing_structure_refinement 'SHELXL-97 (Sheldrick, 2008)'
_computing_structure_solution 'SHELXS-97 (Sheldrick, 2008)'
_diffrn_ambient_temperature 173.(2)
_diffrn_measured_fraction_theta_full 0.999
_diffrn_measured_fraction_theta_max 0.999
_diffrn_measurement_device_type ' BRUKER APEX2 CCD Diffractometer'
_diffrn_measurement_method '\w scan'
_diffrn_radiation_type MoK\a
_diffrn_radiation_wavelength 0.71073
_diffrn_reflns_av_R_equivalents 0.1351
_diffrn_reflns_av_sigmaI/netI 0.0971
_diffrn_reflns_limit_h_max 17
_diffrn_reflns_limit_h_min -17
_diffrn_reflns_limit_k_max 22
_diffrn_reflns_limit_k_min -19
_diffrn_reflns_limit_l_max 18
_diffrn_reflns_limit_l_min -18
_diffrn_reflns_number 23450
_diffrn_reflns_theta_full 25.00
_diffrn_reflns_theta_max 25.00
_diffrn_reflns_theta_min 1.82
_exptl_absorpt_coefficient_mu 2.408
_exptl_absorpt_correction_T_max 0.94
_exptl_absorpt_correction_T_min 0.70
_exptl_absorpt_correction_type multi-scan
_exptl_absorpt_process_details sadabs
_exptl_crystal_colour yellow
_exptl_crystal_density_diffrn 1.566
_exptl_crystal_density_method 'not measured'
_exptl_crystal_description needle
_exptl_crystal_F_000 1816
_exptl_crystal_size_max 0.32
_exptl_crystal_size_mid 0.12
_exptl_crystal_size_min 0.08
_platon_squeeze_details
;
Structure was refined to R1= 0.0730, however, the existing peaks in a voids
poined to possible existence of diffused solvet.Water and ethanol were two
candidates based on a synthetic path. SQUEEZE routine was applied to estimate
electron density in voids and it was resulted in about 25 e per asymmetric 
unit which is very close to one EtOH molecule per void. Thise solvent 
molecules were not included to connectivity table, but were included in finl
formula to get a true metric outputs.    
;
_refine_diff_density_max 1.810
_refine_diff_density_min -2.018
_refine_ls_extinction_method none
_refine_ls_goodness_of_fit_ref 0.938
_refine_ls_hydrogen_treatment constr
_refine_ls_matrix_type full
_refine_ls_number_parameters 382
_refine_ls_number_reflns 6742
_refine_ls_number_restraints 60
_refine_ls_restrained_S_all 0.940
_refine_ls_R_factor_all 0.0688
_refine_ls_R_factor_gt 0.0562
_refine_ls_shift/su_max 0.000
_refine_ls_shift/su_mean 0.000
_refine_ls_structure_factor_coef Fsqd
_refine_ls_weighting_details 'calc w=1/[\s^2^(Fo^2^)+(0.0690P)^2^+9.7313P] where P=(Fo^2^+2Fc^2^)/3'
_refine_ls_weighting_scheme calc
_refine_ls_wR_factor_gt 0.1410
_refine_ls_wR_factor_ref 0.1499
_reflns_number_gt 5332
_reflns_number_total 6742
_reflns_threshold_expression >2sigma(I)
_cod_data_source_file cg2016337_si_004.cif
_cod_data_source_block ym401
_cod_database_code 4505593

loop_
_symmetry_equiv_pos_as_xyz
'x, y, z'
'-x+1/2, y+1/2, -z+1/2'
'-x, -y, -z'
'x-1/2, -y-1/2, z-1/2'

loop_
_atom_site_type_symbol
_atom_site_label
_atom_site_fract_x
_atom_site_fract_y
_atom_site_fract_z
_atom_site_U_iso_or_equiv
_atom_site_adp_type
_atom_site_calc_flag
_atom_site_refinement_flags
_atom_site_occupancy
Ce Ce1 0.20609(2) 0.23530(2) 0.40006(3) 0.02940(15) Uani d . 1
Ce Ce2 -0.04109(3) 0.17968(3) 0.13909(3) 0.04553(17) Uani d . 1
C C1 0.4187(5) 0.2044(5) 0.4403(5) 0.0427(18) Uani d . 1
C C2 0.5220(6) 0.1741(6) 0.4688(7) 0.073(3) Uani d . 1
H H2 0.5688 0.1997 0.527 0.087 Uiso calc R 1
C C3 0.5550(8) 0.1853(7) 0.3885(10) 0.095(4) Uani d . 1
H H3A 0.5095 0.16 0.3316 0.142 Uiso calc R 1
H H3B 0.6225 0.1663 0.4071 0.142 Uiso calc R 1
H H3C 0.5545 0.2368 0.3748 0.142 Uiso calc R 1
C C4 0.5228(9) 0.0940(8) 0.4901(11) 0.121(5) Uani d . 1
H H4A 0.4882 0.0675 0.4305 0.182 Uiso calc R 1
H H4B 0.4889 0.0857 0.5327 0.182 Uiso calc R 1
H H4C 0.5916 0.077 0.5207 0.182 Uiso calc R 1
C C5 0.1649(6) 0.3848(4) 0.3258(5) 0.0387(17) Uani d . 1
C C6 0.1404(8) 0.4566(5) 0.2750(8) 0.0732(19) Uani d U 1
H H6 0.0942 0.4433 0.2087 0.088 Uiso calc R 1
C C7 0.2248(7) 0.4919(5) 0.2614(8) 0.075(2) Uani d U 1
H H7A 0.2717 0.5115 0.3223 0.112 Uiso calc R 1
H H7B 0.1994 0.5311 0.215 0.112 Uiso calc R 1
H H7C 0.259 0.4564 0.2379 0.112 Uiso calc R 1
C C8 0.0781(8) 0.5026(5) 0.3076(8) 0.077(2) Uani d U 1
H H8A 0.0216 0.4745 0.3076 0.116 Uiso calc R 1
H H8B 0.0536 0.5438 0.2646 0.116 Uiso calc R 1
H H8C 0.1179 0.5198 0.3723 0.116 Uiso calc R 1
C C9 0.0016(5) 0.2059(5) 0.3862(6) 0.052(2) Uani d . 1
C C10 -0.1015(8) 0.1938(8) 0.3850(10) 0.100(3) Uani d U 1
H H10 -0.1353 0.1538 0.3401 0.12 Uiso calc R 1
C C11 -0.0967(8) 0.1757(8) 0.4858(9) 0.103(3) Uani d U 1
H H11A -0.0666 0.2161 0.529 0.155 Uiso calc R 1
H H11B -0.0565 0.1323 0.51 0.155 Uiso calc R 1
H H11C -0.1642 0.1673 0.4818 0.155 Uiso calc R 1
C C12 -0.1561(8) 0.2633(8) 0.3474(10) 0.107(3) Uani d U 1
H H12A -0.1163 0.3038 0.3844 0.161 Uiso calc R 1
H H12B -0.2202 0.2624 0.3533 0.161 Uiso calc R 1
H H12C -0.1675 0.2691 0.2803 0.161 Uiso calc R 1
C C13 0.1674(5) 0.1955(4) 0.1545(5) 0.0436(19) Uani d . 1
C C14 0.2692(6) 0.2030(6) 0.1564(6) 0.055(2) Uani d . 1
H H14 0.3155 0.1749 0.2124 0.065 Uiso calc R 1
C C15 0.2777(8) 0.1719(6) 0.0672(7) 0.077(3) Uani d . 1
H H15A 0.2451 0.1247 0.0525 0.115 Uiso calc R 1
H H15B 0.348 0.1666 0.0788 0.115 Uiso calc R 1
H H15C 0.2453 0.2045 0.0132 0.115 Uiso calc R 1
C C16 0.3020(7) 0.2807(6) 0.1720(7) 0.071(3) Uani d . 1
H H16A 0.2606 0.3093 0.1164 0.107 Uiso calc R 1
H H16B 0.3717 0.2841 0.1807 0.107 Uiso calc R 1
H H16C 0.2951 0.2991 0.2289 0.107 Uiso calc R 1
C C17 -0.2508(6) 0.1456(5) 0.1021(6) 0.056(2) Uani d . 1
C C18 -0.3555(7) 0.1201(7) 0.0778(8) 0.086(2) Uani d U 1
H H18 -0.3987 0.1329 0.0103 0.103 Uiso calc R 1
C C19 -0.3895(8) 0.1605(7) 0.1452(9) 0.095(3) Uani d U 1
H H19A -0.3564 0.1406 0.2096 0.143 Uiso calc R 1
H H19B -0.4617 0.1555 0.1237 0.143 Uiso calc R 1
H H19C -0.3725 0.2116 0.1459 0.143 Uiso calc R 1
C C20 -0.3601(7) 0.0393(7) 0.0926(8) 0.090(3) Uani d U 1
H H20A -0.3292 0.0137 0.0557 0.135 Uiso calc R 1
H H20B -0.4297 0.0243 0.0713 0.135 Uiso calc R 1
H H20C -0.3244 0.028 0.1604 0.135 Uiso calc R 1
C C21 0.2291(6) 0.0903(5) 0.4816(7) 0.057(2) Uani d . 1
C C22 0.2251(11) 0.0174(8) 0.5242(11) 0.117(3) Uani d U 1
H H22 0.2203 -0.0233 0.48 0.141 Uiso calc R 1
C C23 0.3047(10) 0.0074(7) 0.6195(10) 0.116(3) Uani d U 1
H H23A 0.3694 0.0108 0.6154 0.173 Uiso calc R 1
H H23B 0.2979 -0.0401 0.6441 0.173 Uiso calc R 1
H H23C 0.2998 0.0448 0.6624 0.173 Uiso calc R 1
C C24 0.1317(11) 0.0247(8) 0.5458(11) 0.126(3) Uani d U 1
H H24A 0.0907 -0.0186 0.5241 0.188 Uiso calc R 1
H H24B 0.0933 0.0669 0.5125 0.188 Uiso calc R 1
H H24C 0.1518 0.0306 0.6146 0.188 Uiso calc R 1
O O1 0.3482(4) 0.1756(3) 0.3733(4) 0.0526(15) Uani d . 1
O O2 0.4039(3) 0.2556(3) 0.4868(4) 0.0379(12) Uani d . 1
O O3 0.0955(3) 0.3473(3) 0.3296(3) 0.0407(12) Uani d . 1
O O4 0.2538(3) 0.3621(3) 0.3593(3) 0.0382(12) Uani d . 1
O O5 0.0138(3) 0.2002(3) 0.3096(4) 0.0424(12) Uani d . 1
O O6 0.0732(4) 0.2178(4) 0.4636(4) 0.0583(16) Uani d . 1
O O7 0.1473(3) 0.2202(3) 0.2220(3) 0.0338(11) Uani d . 1
O O8 0.1006(4) 0.1640(4) 0.0858(4) 0.0622(18) Uani d . 1
O O9 0.1765(4) 0.0983(3) 0.3942(4) 0.0544(15) Uani d . 1
O O10 0.2801(4) 0.1403(3) 0.5312(4) 0.0481(14) Uani d . 1
O O11 -0.2349(3) 0.1933(3) 0.0511(3) 0.0388(12) Uani d . 1
O O12 -0.1791(4) 0.1168(4) 0.1688(4) 0.085(3) Uani d . 1
O O13 -0.0954(4) 0.0825(3) 0.0092(5) 0.082(2) Uani d . 1
H H13B -0.1358 0.0709 0.0359 0.099 Uiso d R 1
H H13A -0.1485 0.0932 -0.0436 0.099 Uiso d R 1
O O14 0.0437(4) 0.0651(3) 0.2169(4) 0.070(2) Uani d . 1
H H14A 0.0047 0.0662 0.244 0.084 Uiso d R 1
H H14B 0.0933 0.0636 0.2826 0.084 Uiso d R 1
O O15 -0.0602(5) 0.3093(3) 0.1689(5) 0.084(2) Uani d . 1
H H15D -0.0129 0.3222 0.2194 0.101 Uiso d R 1
H H15E -0.127 0.3208 0.1543 0.101 Uiso d R 1

loop_
_atom_site_aniso_label
_atom_site_aniso_U_11
_atom_site_aniso_U_22
_atom_site_aniso_U_33
_atom_site_aniso_U_12
_atom_site_aniso_U_13
_atom_site_aniso_U_23
Ce1 0.0168(2) 0.0493(3) 0.0165(2) -0.00095(16) 0.00086(15) 0.00025(16)
Ce2 0.0253(2) 0.0537(3) 0.0342(3) 0.00076(18) -0.01230(19) 0.0004(2)
C1 0.026(4) 0.063(5) 0.031(4) 0.013(4) 0.003(3) 0.008(4)
C2 0.029(4) 0.103(8) 0.066(7) 0.019(5) -0.001(4) -0.036(6)
C3 0.056(6) 0.113(10) 0.136(12) -0.005(6) 0.061(7) -0.018(9)
C4 0.097(9) 0.151(13) 0.117(12) 0.087(9) 0.046(8) 0.060(10)
C5 0.046(4) 0.042(4) 0.021(4) 0.010(3) 0.007(3) 0.004(3)
C6 0.077(4) 0.056(4) 0.087(5) 0.012(3) 0.033(4) 0.018(4)
C7 0.082(5) 0.058(4) 0.085(5) 0.007(4) 0.034(4) 0.020(4)
C8 0.081(5) 0.057(4) 0.092(5) 0.014(4) 0.034(4) 0.013(4)
C9 0.028(4) 0.080(6) 0.051(5) -0.005(4) 0.018(4) -0.005(5)
C10 0.057(4) 0.161(8) 0.100(6) -0.005(4) 0.048(4) -0.020(6)
C11 0.064(5) 0.161(8) 0.104(6) -0.014(5) 0.053(5) -0.019(6)
C12 0.059(5) 0.167(8) 0.103(7) 0.002(5) 0.040(5) -0.020(6)
C13 0.033(4) 0.061(5) 0.027(4) 0.010(4) 0.003(3) 0.004(4)
C14 0.045(5) 0.095(7) 0.025(4) 0.023(5) 0.016(3) 0.007(4)
C15 0.086(7) 0.107(9) 0.053(6) 0.034(6) 0.044(5) 0.010(6)
C16 0.052(5) 0.116(9) 0.053(6) -0.008(6) 0.029(5) -0.007(6)
C17 0.034(4) 0.089(7) 0.027(4) -0.021(4) -0.006(3) 0.009(4)
C18 0.048(4) 0.150(7) 0.063(4) -0.026(4) 0.025(3) 0.025(5)
C19 0.053(4) 0.155(7) 0.075(5) -0.013(5) 0.023(4) 0.019(5)
C20 0.052(4) 0.148(7) 0.067(5) -0.030(5) 0.020(4) 0.018(5)
C21 0.035(4) 0.059(5) 0.059(6) -0.004(4) 0.001(4) 0.011(5)
C22 0.138(8) 0.095(6) 0.114(7) -0.003(6) 0.045(6) 0.046(5)
C23 0.143(8) 0.091(6) 0.109(7) 0.003(6) 0.047(6) 0.045(6)
C24 0.142(8) 0.107(6) 0.126(7) -0.006(6) 0.052(6) 0.042(6)
O1 0.029(3) 0.085(4) 0.029(3) 0.015(3) -0.004(2) -0.013(3)
O2 0.020(2) 0.055(3) 0.039(3) 0.004(2) 0.013(2) 0.002(2)
O3 0.024(2) 0.059(3) 0.031(3) 0.000(2) 0.004(2) -0.002(2)
O4 0.029(3) 0.052(3) 0.027(3) -0.002(2) 0.005(2) 0.002(2)
O5 0.025(2) 0.058(3) 0.039(3) -0.006(2) 0.008(2) -0.002(3)
O6 0.038(3) 0.104(5) 0.035(3) -0.020(3) 0.017(3) -0.006(3)
O7 0.028(2) 0.053(3) 0.018(2) 0.001(2) 0.0063(19) -0.001(2)
O8 0.037(3) 0.101(5) 0.030(3) 0.018(3) -0.006(2) -0.023(3)
O9 0.039(3) 0.057(3) 0.041(3) -0.011(3) -0.011(2) 0.002(3)
O10 0.035(3) 0.059(3) 0.029(3) -0.008(3) -0.009(2) 0.010(3)
O11 0.027(2) 0.068(3) 0.022(2) -0.001(2) 0.010(2) 0.006(2)
O12 0.046(3) 0.123(6) 0.049(4) -0.040(4) -0.020(3) 0.046(4)
O13 0.049(4) 0.073(4) 0.075(5) 0.014(3) -0.027(3) -0.020(4)
O14 0.045(3) 0.073(4) 0.053(4) 0.003(3) -0.020(3) -0.002(3)
O15 0.064(4) 0.071(4) 0.058(4) 0.015(3) -0.037(3) -0.013(3)

loop_
_atom_type_symbol
_atom_type_description
_atom_type_scat_dispersion_real
_atom_type_scat_dispersion_imag
_atom_type_scat_source
C C 0.0033 0.0016 'International Tables Vol C Tables 4.2.6.8 and 6.1.1.4'
H H 0.0000 0.0000 'International Tables Vol C Tables 4.2.6.8 and 6.1.1.4'
O O 0.0106 0.0060 'International Tables Vol C Tables 4.2.6.8 and 6.1.1.4'
Ce Ce -0.2486 2.6331 'International Tables Vol C Tables 4.2.6.8 and 6.1.1.4'

loop_
_geom_angle_atom_site_label_1
_geom_angle_atom_site_label_2
_geom_angle_atom_site_label_3
_geom_angle_site_symmetry_1
_geom_angle_site_symmetry_3
_geom_angle
O11 Ce1 O7 4_666 . 154.13(16)
O11 Ce1 O6 4_666 . 75.20(17)
O7 Ce1 O6 . . 114.93(16)
O11 Ce1 O1 4_666 . 112.37(15)
O7 Ce1 O1 . . 73.85(15)
O6 Ce1 O1 . . 145.0(2)
O11 Ce1 O10 4_666 . 76.08(18)
O7 Ce1 O10 . . 128.58(17)
O6 Ce1 O10 . . 76.03(19)
O1 Ce1 O10 . . 73.16(19)
O11 Ce1 O9 4_666 . 123.12(18)
O7 Ce1 O9 . . 82.73(17)
O6 Ce1 O9 . . 75.0(2)
O1 Ce1 O9 . . 72.6(2)
O10 Ce1 O9 . . 50.22(16)
O11 Ce1 O3 4_666 . 83.42(16)
O7 Ce1 O3 . . 75.81(15)
O6 Ce1 O3 . . 79.17(19)
O1 Ce1 O3 . . 134.50(18)
O10 Ce1 O3 . . 151.08(18)
O9 Ce1 O3 . . 135.18(15)
O11 Ce1 O4 4_666 . 73.53(16)
O7 Ce1 O4 . . 81.30(15)
O6 Ce1 O4 . . 122.19(19)
O1 Ce1 O4 . . 92.14(18)
O10 Ce1 O4 . . 137.77(15)
O9 Ce1 O4 . . 160.50(19)
O3 Ce1 O4 . . 50.09(15)
O11 Ce1 O5 4_666 . 120.55(16)
O7 Ce1 O5 . . 65.37(16)
O6 Ce1 O5 . . 49.58(17)
O1 Ce1 O5 . . 125.07(17)
O10 Ce1 O5 . . 105.31(16)
O9 Ce1 O5 . . 67.27(16)
O3 Ce1 O5 . . 68.05(16)
O4 Ce1 O5 . . 115.18(15)
O11 Ce1 O2 4_666 . 64.25(15)
O7 Ce1 O2 . . 112.38(15)
O6 Ce1 O2 . . 132.43(17)
O1 Ce1 O2 . . 49.21(16)
O10 Ce1 O2 . . 71.13(15)
O9 Ce1 O2 . . 106.80(16)
O3 Ce1 O2 . . 117.66(15)
O4 Ce1 O2 . . 69.54(15)
O5 Ce1 O2 . . 173.64(16)
O11 Ce1 C21 4_666 . 98.9(2)
O7 Ce1 C21 . . 106.9(2)
O6 Ce1 C21 . . 72.1(2)
O1 Ce1 C21 . . 73.0(2)
O10 Ce1 C21 . . 24.99(19)
O9 Ce1 C21 . . 25.4(2)
O3 Ce1 C21 . . 149.4(2)
O4 Ce1 C21 . . 159.63(19)
O5 Ce1 C21 . . 85.05(19)
O2 Ce1 C21 . . 90.10(19)
O11 Ce1 C5 4_666 . 78.49(18)
O7 Ce1 C5 . . 76.17(17)
O6 Ce1 C5 . . 101.4(2)
O1 Ce1 C5 . . 113.6(2)
O10 Ce1 C5 . . 154.24(18)
O9 Ce1 C5 . . 154.76(18)
O3 Ce1 C5 . . 24.93(17)
O4 Ce1 C5 . . 25.21(17)
O5 Ce1 C5 . . 91.12(19)
O2 Ce1 C5 . . 94.08(18)
C21 Ce1 C5 . . 173.5(2)
O5 Ce2 O2 . 4_565 141.63(18)
O5 Ce2 O15 . . 70.4(2)
O2 Ce2 O15 4_565 . 71.5(2)
O5 Ce2 O14 . . 74.7(2)
O2 Ce2 O14 4_565 . 141.0(2)
O15 Ce2 O14 . . 143.52(19)
O5 Ce2 O12 . . 79.72(19)
O2 Ce2 O12 4_565 . 114.59(16)
O15 Ce2 O12 . . 104.8(3)
O14 Ce2 O12 . . 78.7(2)
O5 Ce2 O8 . . 113.81(16)
O2 Ce2 O8 4_565 . 75.42(17)
O15 Ce2 O8 . . 109.7(3)
O14 Ce2 O8 . . 75.1(2)
O12 Ce2 O8 . . 145.4(3)
O5 Ce2 O13 . . 143.9(2)
O2 Ce2 O13 4_565 . 74.1(2)
O15 Ce2 O13 . . 143.22(19)
O14 Ce2 O13 . . 73.26(19)
O12 Ce2 O13 . . 78.1(3)
O8 Ce2 O13 . . 73.1(2)
O5 Ce2 O11 . . 110.95(15)
O2 Ce2 O11 4_565 . 65.87(15)
O15 Ce2 O11 . . 79.75(18)
O14 Ce2 O11 . . 123.58(18)
O12 Ce2 O11 . . 49.95(17)
O8 Ce2 O11 . . 134.83(15)
O13 Ce2 O11 . . 74.64(18)
O5 Ce2 O7 . . 67.06(15)
O2 Ce2 O7 4_565 . 101.39(15)
O15 Ce2 O7 . . 79.05(18)
O14 Ce2 O7 . . 77.89(17)
O12 Ce2 O7 . . 143.28(16)
O8 Ce2 O7 . . 49.74(15)
O13 Ce2 O7 . . 120.74(19)
O11 Ce2 O7 . . 157.95(16)
O5 Ce2 C17 . . 96.2(2)
O2 Ce2 C17 4_565 . 90.24(18)
O15 Ce2 C17 . . 93.2(3)
O14 Ce2 C17 . . 100.8(2)
O12 Ce2 C17 . . 24.8(2)
O8 Ce2 C17 . . 146.7(2)
O13 Ce2 C17 . . 74.2(3)
O11 Ce2 C17 . . 25.18(19)
O7 Ce2 C17 . . 163.0(2)
O5 Ce2 C13 . . 90.84(18)
O2 Ce2 C13 4_565 . 87.77(18)
O15 Ce2 C13 . . 94.5(2)
O14 Ce2 C13 . . 75.5(2)
O12 Ce2 C13 . . 154.0(2)
O8 Ce2 C13 . . 24.61(19)
O13 Ce2 C13 . . 96.8(2)
O11 Ce2 C13 . . 153.55(18)
O7 Ce2 C13 . . 25.13(17)
C17 Ce2 C13 . . 171.0(2)
O5 Ce2 H13B . . 129.8
O2 Ce2 H13B 4_565 . 84.9
O15 Ce2 H13B . . 142.4
O14 Ce2 H13B . . 70.8
O12 Ce2 H13B . . 58.7
O8 Ce2 H13B . . 91.3
O13 Ce2 H13B . . 19.4
O11 Ce2 H13B . . 63.8
O7 Ce2 H13B . . 135.5
C17 Ce2 H13B . . 57.2
C13 Ce2 H13B . . 113.9
O5 Ce2 H14A . . 64.3
O2 Ce2 H14A 4_565 . 154.0
O15 Ce2 H14A . . 134.4
O14 Ce2 H14A . . 18.8
O12 Ce2 H14A . . 62.4
O8 Ce2 H14A . . 93.8
O13 Ce2 H14A . . 80.2
O11 Ce2 H14A . . 110.9
O7 Ce2 H14A . . 88.5
C17 Ce2 H14A . . 86.2
C13 Ce2 H14A . . 91.7
H13B Ce2 H14A . . 71.6
O1 C1 O2 . . 120.9(6)
O1 C1 C2 . . 118.9(7)
O2 C1 C2 . . 120.1(7)
O1 C1 Ce1 . . 57.3(4)
O2 C1 Ce1 . . 64.3(4)
C2 C1 Ce1 . . 167.9(7)
C1 C2 C3 . . 109.2(9)
C1 C2 C4 . . 110.3(9)
C3 C2 C4 . . 109.4(9)
C1 C2 H2 . . 109.3
C3 C2 H2 . . 109.3
C4 C2 H2 . . 109.3
C2 C3 H3A . . 109.5
C2 C3 H3B . . 109.5
H3A C3 H3B . . 109.5
C2 C3 H3C . . 109.5
H3A C3 H3C . . 109.5
H3B C3 H3C . . 109.5
C2 C4 H4A . . 109.5
C2 C4 H4B . . 109.5
H4A C4 H4B . . 109.5
C2 C4 H4C . . 109.5
H4A C4 H4C . . 109.5
H4B C4 H4C . . 109.5
O3 C5 O4 . . 121.3(7)
O3 C5 C6 . . 118.9(7)
O4 C5 C6 . . 119.7(7)
O3 C5 Ce1 . . 60.5(4)
O4 C5 Ce1 . . 61.0(4)
C6 C5 Ce1 . . 172.5(6)
C8 C6 C7 . . 117.2(9)
C8 C6 C5 . . 112.8(9)
C7 C6 C5 . . 114.9(8)
C8 C6 H6 . . 103.2
C7 C6 H6 . . 103.2
C5 C6 H6 . . 103.2
C6 C7 H7A . . 109.5
C6 C7 H7B . . 109.5
H7A C7 H7B . . 109.5
C6 C7 H7C . . 109.5
H7A C7 H7C . . 109.5
H7B C7 H7C . . 109.5
C6 C8 H8A . . 109.5
C6 C8 H8B . . 109.5
H8A C8 H8B . . 109.5
C6 C8 H8C . . 109.5
H8A C8 H8C . . 109.5
H8B C8 H8C . . 109.5
O6 C9 O5 . . 121.2(7)
O6 C9 C10 . . 119.4(9)
O5 C9 C10 . . 119.3(8)
O6 C9 Ce1 . . 57.3(4)
O5 C9 Ce1 . . 64.1(4)
C10 C9 Ce1 . . 176.3(8)
C12 C10 C9 . . 104.6(11)
C12 C10 C11 . . 111.6(11)
C9 C10 C11 . . 111.9(9)
C12 C10 H10 . . 109.5
C9 C10 H10 . . 109.5
C11 C10 H10 . . 109.5
C10 C11 H11A . . 109.5
C10 C11 H11B . . 109.5
H11A C11 H11B . . 109.5
C10 C11 H11C . . 109.5
H11A C11 H11C . . 109.5
H11B C11 H11C . . 109.5
C10 C12 H12A . . 109.5
C10 C12 H12B . . 109.5
H12A C12 H12B . . 109.5
C10 C12 H12C . . 109.5
H12A C12 H12C . . 109.5
H12B C12 H12C . . 109.5
O8 C13 O7 . . 119.5(7)
O8 C13 C14 . . 119.8(7)
O7 C13 C14 . . 120.7(7)
O8 C13 Ce2 . . 57.3(4)
O7 C13 Ce2 . . 62.2(4)
C14 C13 Ce2 . . 176.9(5)
C13 C14 C16 . . 110.2(7)
C13 C14 C15 . . 112.9(7)
C16 C14 C15 . . 111.4(8)
C13 C14 H14 . . 107.4
C16 C14 H14 . . 107.4
C15 C14 H14 . . 107.4
C14 C15 H15A . . 109.5
C14 C15 H15B . . 109.5
H15A C15 H15B . . 109.5
C14 C15 H15C . . 109.5
H15A C15 H15C . . 109.5
H15B C15 H15C . . 109.5
C14 C16 H16A . . 109.5
C14 C16 H16B . . 109.5
H16A C16 H16B . . 109.5
C14 C16 H16C . . 109.5
H16A C16 H16C . . 109.5
H16B C16 H16C . . 109.5
O12 C17 O11 . . 119.9(7)
O12 C17 C18 . . 120.4(8)
O11 C17 C18 . . 119.5(7)
O12 C17 Ce2 . . 57.9(4)
O11 C17 Ce2 . . 62.1(4)
C18 C17 Ce2 . . 173.1(8)
C17 C18 C19 . . 105.0(9)
C17 C18 C20 . . 112.1(9)
C19 C18 C20 . . 109.8(9)
C17 C18 H18 . . 109.9
C19 C18 H18 . . 109.9
C20 C18 H18 . . 109.9
C18 C19 H19A . . 109.5
C18 C19 H19B . . 109.5
H19A C19 H19B . . 109.5
C18 C19 H19C . . 109.5
H19A C19 H19C . . 109.5
H19B C19 H19C . . 109.5
C18 C20 H20A . . 109.5
C18 C20 H20B . . 109.5
H20A C20 H20B . . 109.5
C18 C20 H20C . . 109.5
H20A C20 H20C . . 109.5
H20B C20 H20C . . 109.5
O10 C21 O9 . . 121.7(8)
O10 C21 C22 . . 121.5(9)
O9 C21 C22 . . 116.8(9)
O10 C21 Ce1 . . 60.8(4)
O9 C21 Ce1 . . 61.4(4)
C22 C21 Ce1 . . 170.9(8)
C23 C22 C21 . . 112.8(11)
C23 C22 C24 . . 102.6(14)
C21 C22 C24 . . 102.0(11)
C23 C22 H22 . . 112.8
C21 C22 H22 . . 112.8
C24 C22 H22 . . 112.8
C22 C23 H23A . . 109.5
C22 C23 H23B . . 109.5
H23A C23 H23B . . 109.5
C22 C23 H23C . . 109.5
H23A C23 H23C . . 109.5
H23B C23 H23C . . 109.5
C22 C24 H24A . . 109.5
C22 C24 H24B . . 109.5
H24A C24 H24B . . 109.5
C22 C24 H24C . . 109.5
H24A C24 H24C . . 109.5
H24B C24 H24C . . 109.5
C1 O1 Ce1 . . 98.3(5)
C1 O2 Ce2 . 4_666 147.4(4)
C1 O2 Ce1 . . 90.7(4)
Ce2 O2 Ce1 4_666 . 114.51(18)
C5 O3 Ce1 . . 94.6(4)
C5 O4 Ce1 . . 93.8(4)
C9 O5 Ce2 . . 154.5(4)
C9 O5 Ce1 . . 90.8(4)
Ce2 O5 Ce1 . . 114.7(2)
C9 O6 Ce1 . . 98.2(5)
C13 O7 Ce1 . . 146.1(4)
C13 O7 Ce2 . . 92.7(4)
Ce1 O7 Ce2 . . 112.75(17)
C13 O8 Ce2 . . 98.1(5)
C21 O9 Ce1 . . 93.3(5)
C21 O10 Ce1 . . 94.2(5)
C17 O11 Ce1 . 4_565 149.6(4)
C17 O11 Ce2 . . 92.7(4)
Ce1 O11 Ce2 4_565 . 115.21(18)
C17 O12 Ce2 . . 97.3(5)
Ce2 O13 H13B . . 82.4
Ce2 O13 H13A . . 115.7
H13B O13 H13A . . 88.3
Ce2 O14 H14A . . 84.7
Ce2 O14 H14B . . 122.3
H14A O14 H14B . . 82.1
Ce2 O15 H15D . . 109.4
Ce2 O15 H15E . . 111.1
H15D O15 H15E . . 123.5

loop_
_geom_bond_atom_site_label_1
_geom_bond_atom_site_label_2
_geom_bond_site_symmetry_2
_geom_bond_distance
Ce1 O11 4_666 2.502(5)
Ce1 O7 . 2.525(5)
Ce1 O6 . 2.529(5)
Ce1 O1 . 2.540(5)
Ce1 O10 . 2.566(5)
Ce1 O9 . 2.576(6)
Ce1 O3 . 2.592(5)
Ce1 O4 . 2.604(5)
Ce1 O5 . 2.679(4)
Ce1 O2 . 2.691(4)
Ce1 C21 . 2.930(9)
Ce1 C5 . 2.969(7)
Ce2 O5 . 2.435(5)
Ce2 O2 4_565 2.455(5)
Ce2 O15 . 2.488(6)
Ce2 O14 . 2.512(6)
Ce2 O12 . 2.535(6)
Ce2 O8 . 2.542(6)
Ce2 O13 . 2.565(6)
Ce2 O11 . 2.626(4)
Ce2 O7 . 2.647(4)
Ce2 C17 . 2.968(8)
Ce2 C13 . 2.990(8)
Ce2 H13B . 2.5984
Ce2 H14A . 2.5716
C1 O1 . 1.248(9)
C1 O2 . 1.260(9)
C1 C2 . 1.508(10)
C2 C3 . 1.508(15)
C2 C4 . 1.523(17)
C2 H2 . 1.0
C3 H3A . 0.98
C3 H3B . 0.98
C3 H3C . 0.98
C4 H4A . 0.98
C4 H4B . 0.98
C4 H4C . 0.98
C5 O3 . 1.256(9)
C5 O4 . 1.267(8)
C5 C6 . 1.514(12)
C6 C8 . 1.477(14)
C6 C7 . 1.491(13)
C6 H6 . 1.0
C7 H7A . 0.98
C7 H7B . 0.98
C7 H7C . 0.98
C8 H8A . 0.98
C8 H8B . 0.98
C8 H8C . 0.98
C9 O6 . 1.249(9)
C9 O5 . 1.263(10)
C9 C10 . 1.523(12)
C10 C12 . 1.507(18)
C10 C11 . 1.556(17)
C10 H10 . 1.0
C11 H11A . 0.98
C11 H11B . 0.98
C11 H11C . 0.98
C12 H12A . 0.98
C12 H12B . 0.98
C12 H12C . 0.98
C13 O8 . 1.258(9)
C13 O7 . 1.271(9)
C13 C14 . 1.490(11)
C14 C16 . 1.511(14)
C14 C15 . 1.535(11)
C14 H14 . 1.0
C15 H15A . 0.98
C15 H15B . 0.98
C15 H15C . 0.98
C16 H16A . 0.98
C16 H16B . 0.98
C16 H16C . 0.98
C17 O12 . 1.255(9)
C17 O11 . 1.264(10)
C17 C18 . 1.506(11)
C18 C19 . 1.517(17)
C18 C20 . 1.522(17)
C18 H18 . 1.0
C19 H19A . 0.98
C19 H19B . 0.98
C19 H19C . 0.98
C20 H20A . 0.98
C20 H20B . 0.98
C20 H20C . 0.98
C21 O10 . 1.241(10)
C21 O9 . 1.258(10)
C21 C22 . 1.515(15)
C22 C23 . 1.469(17)
C22 C24 . 1.541(19)
C22 H22 . 1.0
C23 H23A . 0.98
C23 H23B . 0.98
C23 H23C . 0.98
C24 H24A . 0.98
C24 H24B . 0.98
C24 H24C . 0.98
O2 Ce2 4_666 2.455(5)
O11 Ce1 4_565 2.502(5)
O13 H13B . 0.8724
O13 H13A . 0.8913
O14 H14A . 0.8326
O14 H14B . 0.9772
O15 H15D . 0.84
O15 H15E . 0.9396

loop_
_geom_hbond_atom_site_label_D
_geom_hbond_atom_site_label_H
_geom_hbond_atom_site_label_A
_geom_hbond_site_symmetry_A
_geom_hbond_distance_DH
_geom_hbond_distance_HA
_geom_hbond_distance_DA
_geom_hbond_angle_DHA
O13 H13B O12 . 0.87 2.52 3.214(12) 137.5
O13 H13A O4 4_565 0.89 1.80 2.674(7) 165.4
O14 H14A O12 . 0.83 2.64 3.199(9) 125.3
O14 H14B O9 . 0.98 1.78 2.703(7) 157.1
O15 H15D O3 . 0.84 1.86 2.695(7) 177.1
O15 H15E O10 4_565 0.94 1.97 2.616(7) 124.5

loop_
_platon_squeeze_void_nr
_platon_squeeze_void_average_x
_platon_squeeze_void_average_y
_platon_squeeze_void_average_z
_platon_squeeze_void_volume
_platon_squeeze_void_count_electrons
1 -0.072 0.915 0.244 156.9 23.6
2 0.072 0.085 0.756 157.1 25.9
3 0.428 0.585 0.744 156.9 25.1
4 0.572 0.415 0.256 157.1 23.9
